data_9011947
loop_
_publ_author_name
'Donnay, G.'
'Stewart, J. M.'
'Preston, H.'

_publ_section_title
;
 The crystal structure of sonoraite, Fe3+Te4+O3(OH)*H2O
;
_journal_name_full 'Tschermaks Mineralogische und Petrographische Mitteilungen'
_journal_page_first 27
_journal_page_last 44
_journal_volume 14
_journal_year 1970
_chemical_compound_source 'Sonora, Mexico'
_chemical_formula_sum 'Fe H3 O5 Te'
_chemical_name_mineral Sonoraite
_space_group_IT_number 14
_symmetry_space_group_name_Hall '-P 2ybc'
_symmetry_space_group_name_H-M 'P 1 21/c 1'
_cell_angle_alpha 90
_cell_angle_beta 108.49
_cell_angle_gamma 90
_cell_formula_units_Z 8
_cell_length_a 10.984
_cell_length_b 10.268
_cell_length_c 7.917
_cell_volume 846.816
_database_code_amcsd 0015635
_exptl_crystal_density_diffrn 4.180
_cod_original_formula_sum 'Fe Te O5 H3'
_cod_database_code 9011947

loop_
_space_group_symop_operation_xyz
x,y,z
x,1/2-y,1/2+z
-x,1/2+y,1/2-z
-x,-y,-z

loop_
_atom_site_aniso_label
_atom_site_aniso_U_11
_atom_site_aniso_U_22
_atom_site_aniso_U_33
_atom_site_aniso_U_12
_atom_site_aniso_U_13
_atom_site_aniso_U_23
Fe3+1 0.00935 0.00908 0.00800 0.00054 0.00475 -0.00039
Fe3+2 0.01374 0.01335 0.01514 0.00108 0.00872 0.00000
Te4+1 0.01154 0.00855 0.01228 0.00163 0.00594 0.00039
Te4+2 0.01099 0.00641 0.01000 -0.00054 0.00594 0.00000

loop_
_atom_site_label
_atom_site_fract_x
_atom_site_fract_y
_atom_site_fract_z
_atom_site_U_iso_or_equiv
_atom_site_type_symbol
_atom_site_attached_hydrogens
Fe3+1 0.53030 0.00330 0.21110 ? Fe 0
Fe3+2 0.87750 0.07960 0.42220 ? Fe 0
Te4+1 0.71890 0.33680 0.21340 ? Te 0
Te4+2 0.38640 0.21540 0.41040 ? Te 0
O3 0.82000 0.45120 0.12690 0.01482 O 0
O5 0.53120 0.13140 0.39130 0.00937 O 0
O6 0.84580 0.27060 0.41710 0.01203 O 0
O8 0.46750 0.12180 -0.00960 0.01089 O 0
O9 0.33940 -0.03010 0.16530 0.01305 O 0
O10 0.41290 0.34310 0.14550 0.01026 O 0
O-H2 0.06090 0.39530 0.07710 0.01494 O 1
O-H4 0.71140 0.04990 0.23300 0.01267 O 1
Wat1 0.95880 0.09670 0.20750 0.02128 O 2
Wat7 0.16550 0.33280 0.47110 0.02761 O 2

loop_
_cod_changelog_entry_id
_cod_changelog_entry_author
_cod_changelog_entry_date
_cod_changelog_entry_text
1
;cod-tools version 3.8.0
Id: cif_guess_AMCSD_atom_types 9574 2023-05-10 09:00:05Z saulius
;
2023-05-10T18:53:41+03:00
;Derived atom types and hydrogen counts
from atom names that follow the AMCSD naming convention
(Wat == water, O-H == hydroxyl).
;

loop_
_cod_related_entry_id
_cod_related_entry_database
_cod_related_entry_code
1 AMCSD 0015635
